data_7031076
loop_
_publ_author_name
'Adhikary, Amit'
'Sheikh, Javeed Ahmad'
'Biswas, Soumava'
'Konar, Sanjit'

_publ_section_title
;
 Synthesis, crystal structure and study of magnetocaloric effect and
 single molecular magnetic behaviour in discrete lanthanide complexes.
;
_journal_issue 24
_journal_name_full 'Dalton transactions (Cambridge, England : 2003)'
_journal_page_first 9334
_journal_page_last 9343
_journal_paper_doi 10.1039/c4dt00540f
_journal_volume 43
_journal_year 2014
_chemical_formula_moiety 'C38 H44 Dy3 N14 O13, 5(Cl), 6(H2 O)'
_chemical_formula_sum 'C38 H56 Cl5 Dy3 N14 O19'
_chemical_formula_weight 1677.70
_space_group_IT_number 2
_symmetry_cell_setting triclinic
_symmetry_space_group_name_Hall '-P 1'
_symmetry_space_group_name_H-M 'P -1'
_atom_sites_solution_hydrogens geom
_atom_sites_solution_primary direct
_atom_sites_solution_secondary difmap
_audit_creation_method SHELXL-97
_cell_angle_alpha 93.555(5)
_cell_angle_beta 94.076(5)
_cell_angle_gamma 98.263(5)
_cell_formula_units_Z 2
_cell_length_a 9.6026(10)
_cell_length_b 17.0196(17)
_cell_length_c 18.5657(18)
_cell_measurement_reflns_used 2738
_cell_measurement_temperature 120(2)
_cell_measurement_theta_max 26.40
_cell_measurement_theta_min 2.21
_cell_volume 2987.1(5)
_computing_cell_refinement 'Bruker SMART'
_computing_data_collection 'Bruker SMART'
_computing_data_reduction 'Bruker SAINT'
_computing_molecular_graphics 'Bruker SHELXTL'
_computing_publication_material 'Bruker SHELXTL'
_computing_structure_refinement 'SHELXL-97 (Sheldrick, 2008)'
_computing_structure_solution 'SHELXS-97 (Sheldrick, 2008)'
_diffrn_ambient_temperature 120(2)
_diffrn_measured_fraction_theta_full 0.999
_diffrn_measured_fraction_theta_max 0.999
_diffrn_measurement_device_type 'Bruker APEX-II CCD'
_diffrn_measurement_method 'phi and omega scans'
_diffrn_radiation_monochromator graphite
_diffrn_radiation_source 'fine-focus sealed tube'
_diffrn_radiation_type MoK\a
_diffrn_radiation_wavelength 0.71073
_diffrn_reflns_av_R_equivalents 0.0096
_diffrn_reflns_av_unetI/netI 0.0097
_diffrn_reflns_limit_h_max 12
_diffrn_reflns_limit_h_min -12
_diffrn_reflns_limit_k_max 22
_diffrn_reflns_limit_k_min -22
_diffrn_reflns_limit_l_max 24
_diffrn_reflns_limit_l_min -24
_diffrn_reflns_number 27300
_diffrn_reflns_theta_full 27.45
_diffrn_reflns_theta_max 27.45
_diffrn_reflns_theta_min 1.10
_exptl_absorpt_coefficient_mu 4.018
_exptl_absorpt_correction_T_max 0.312
_exptl_absorpt_correction_T_min 0.237
_exptl_absorpt_correction_type empirical
_exptl_absorpt_process_details EMPIRICAL
_exptl_crystal_colour Yellow
_exptl_crystal_density_diffrn 1.857
_exptl_crystal_density_method 'not measured'
_exptl_crystal_description Rhombohedral
_exptl_crystal_F_000 1572
_exptl_crystal_size_max 0.38
_exptl_crystal_size_mid 0.33
_exptl_crystal_size_min 0.29
_platon_squeeze_details
;
?
;
_refine_diff_density_max 1.082
_refine_diff_density_min -4.005
_refine_diff_density_rms 0.230
_refine_ls_extinction_method none
_refine_ls_goodness_of_fit_ref 1.080
_refine_ls_hydrogen_treatment constr
_refine_ls_matrix_type full
_refine_ls_number_parameters 702
_refine_ls_number_reflns 13650
_refine_ls_number_restraints 0
_refine_ls_restrained_S_all 1.071
_refine_ls_R_factor_all 0.0480
_refine_ls_R_factor_gt 0.0473
_refine_ls_shift/su_max 0.014
_refine_ls_shift/su_mean 0.001
_refine_ls_structure_factor_coef Fsqd
_refine_ls_weighting_details 'calc w=1/[\s^2^(Fo^2^)+(0.0697P)^2^+32.2013P] where P=(Fo^2^+2Fc^2^)/3'
_refine_ls_weighting_scheme calc
_refine_ls_wR_factor_gt 0.1404
_refine_ls_wR_factor_ref 0.1409
_reflns_number_gt 13400
_reflns_number_total 13650
_reflns_threshold_expression >2sigma(I)
_cod_data_source_file c4dt00540f2.cif
_cod_data_source_block Complex_2
_cod_depositor_comments
;
The following automatic conversions were performed:

'_symmetry_cell_setting' value 'Triclinic' changed to 'triclinic'
according to
/usr/data/users/saulius/crontab/automatic-downloads/rss-feeds/RSC/lib/dictionaries/cif_core.dic
dictionary named 'cif_core.dic' version 2.4.2 from
2011-04-26.

'_exptl_absorpt_correction_type' value 'EMPIRICAL'
changed to 'empirical' according to
/usr/data/users/saulius/crontab/automatic-downloads/rss-feeds/RSC/lib/dictionaries/cif_core.dic
dictionary named 'cif_core.dic' version 2.4.2 from 2011-04-26.

Automatic conversion script
Id: cif_fix_values 2281 2013-09-26 08:29:07Z andrius 

 Adding full bibliography for 7031076--7031079.cif.
;
_cod_original_sg_symbol_H-M P-1
_cod_database_code 7031076

loop_
_symmetry_equiv_pos_as_xyz
'x, y, z'
'-x, -y, -z'

loop_
_atom_site_label
_atom_site_type_symbol
_atom_site_fract_x
_atom_site_fract_y
_atom_site_fract_z
_atom_site_U_iso_or_equiv
_atom_site_adp_type
_atom_site_occupancy
_atom_site_symmetry_multiplicity
_atom_site_calc_flag
_atom_site_refinement_flags
Dy01 Dy 0.21513(3) 0.228984(15) 0.466708(14) 0.01727(8) Uani 1 1 d U
Dy02 Dy 0.13441(3) 0.212362(17) 0.679875(15) 0.01975(8) Uani 1 1 d U
Dy03 Dy 0.27763(3) 0.244672(17) 0.251394(15) 0.02143(9) Uani 1 1 d U
O4 O 0.2409(5) 0.2875(2) 0.5919(2) 0.0195(8) Uani 1 1 d U
O3 O 0.1345(5) 0.1435(2) 0.5587(2) 0.0201(8) Uani 1 1 d U
O6 O 0.0284(5) 0.2091(3) 0.2640(3) 0.0268(9) Uani 1 1 d U
H6A H -0.0197 0.2155 0.2242 0.040 Uiso 1 1 d R
H6B H 0.0008 0.2490 0.2783 0.040 Uiso 1 1 d R
O21 O 0.3384(5) 0.1469(3) 0.6759(3) 0.0294(10) Uani 1 1 d U
H21A H 0.3331 0.1058 0.7045 0.044 Uiso 1 1 d R
H21B H 0.4184 0.1799 0.6912 0.044 Uiso 1 1 d R
O5 O 0.3151(5) 0.1786(3) 0.3576(2) 0.0224(8) Uani 1 1 d U
N9 N 0.0272(6) 0.0705(3) 0.6606(3) 0.0229(10) Uani 1 1 d U
O2 O -0.0822(5) 0.2218(3) 0.6123(3) 0.0320(10) Uani 1 1 d U
H2A H -0.1434 0.2336 0.6410 0.048 Uiso 1 1 d R
H2B H -0.1137 0.1771 0.5887 0.048 Uiso 1 1 d R
O1 O 0.0017(5) 0.2846(3) 0.4834(2) 0.0249(9) Uani 1 1 d U
H1A H -0.0629 0.2694 0.4610 0.037 Uiso 1 1 d R
H1B H 0.0199 0.3364 0.4912 0.037 Uiso 1 1 d R
O9 O 0.0189(5) 0.1469(3) 0.3987(2) 0.0249(9) Uani 1 1 d U
H9A H 0.0290 0.1349 0.3541 0.037 Uiso 1 1 d R
H9B H -0.0549 0.1721 0.3958 0.037 Uiso 1 1 d R
O10 O 0.2009(5) 0.1170(3) 0.1937(3) 0.0308(10) Uani 1 1 d U
H10A H 0.1764 0.0842 0.2252 0.046 Uiso 1 1 d R
H10B H 0.2682 0.1013 0.1714 0.046 Uiso 1 1 d R
O11 O 0.2161(5) 0.3083(3) 0.3624(2) 0.0226(8) Uani 1 1 d U
O16 O 0.4817(5) 0.3346(3) 0.3042(3) 0.0287(10) Uani 1 1 d U
N3 N 0.3356(6) 0.3166(3) 0.7234(3) 0.0234(10) Uani 1 1 d U
N7 N 0.2716(5) 0.0839(3) 0.4601(3) 0.0194(9) Uani 1 1 d U
N5 N 0.2037(6) 0.3762(3) 0.2445(3) 0.0264(11) Uani 1 1 d U
N2 N 0.2441(7) 0.2054(4) 0.8100(3) 0.0291(11) Uani 1 1 d U
N6 N 0.1476(7) 0.2743(4) 0.1281(3) 0.0329(12) Uani 1 1 d U
N8 N 0.4615(7) 0.2690(4) 0.1557(3) 0.0299(11) Uani 1 1 d U
N4 N 0.2842(6) 0.3808(3) 0.4895(3) 0.0208(9) Uani 1 1 d U
N10 N -0.0667(6) 0.1669(4) 0.7594(3) 0.0274(11) Uani 1 1 d U
O22 O 0.4661(5) 0.2452(3) 0.5007(2) 0.0261(9) Uani 1 1 d U
H22A H 0.4940 0.2018 0.4948 0.039 Uiso 1 1 d R
H22B H 0.4919 0.2827 0.5375 0.039 Uiso 1 1 d R
C3 C 0.1394(6) 0.0690(4) 0.5619(3) 0.0190(11) Uani 1 1 d U
N14 N 0.0800(6) 0.0223(3) 0.6097(3) 0.0218(10) Uani 1 1 d U
N11 N 0.3723(6) 0.3790(3) 0.6777(3) 0.0231(10) Uani 1 1 d U
N12 N 0.2244(7) 0.4272(3) 0.3078(3) 0.0275(11) Uani 1 1 d U
C6 C 0.2265(6) 0.0326(4) 0.5084(3) 0.0194(11) Uani 1 1 d U
O23 O 0.0587(6) 0.3321(3) 0.7202(3) 0.0349(11) Uani 1 1 d U
H23A H 0.0911 0.3627 0.7638 0.052 Uiso 1 1 d R
H23B H -0.0103 0.3572 0.6956 0.052 Uiso 1 1 d R
C10 C 0.3569(7) 0.4973(4) 0.5709(4) 0.0279(13) Uani 1 1 d U
H10 H 0.3856 0.5190 0.6177 0.033 Uiso 1 1 calc R
C9 C 0.3229(6) 0.4152(4) 0.5565(3) 0.0206(11) Uani 1 1 d U
C13 C -0.0765(7) 0.0391(4) 0.6950(3) 0.0237(12) Uani 1 1 d U
H13 H -0.1124 -0.0148 0.6875 0.028 Uiso 1 1 calc R
C11 C 0.3471(8) 0.5460(4) 0.5143(4) 0.0309(14) Uani 1 1 d U
H11 H 0.3665 0.6011 0.5228 0.037 Uiso 1 1 calc R
C12 C 0.2593(7) -0.0435(4) 0.5088(4) 0.0242(12) Uani 1 1 d U
H12 H 0.2228 -0.0780 0.5420 0.029 Uiso 1 1 calc R
C14 C -0.1347(7) 0.0910(4) 0.7459(3) 0.0239(12) Uani 1 1 d U
C15 C 0.5763(10) 0.3440(6) 0.0662(4) 0.0452(19) Uani 1 1 d U
H15 H 0.5755 0.3849 0.0353 0.054 Uiso 1 1 calc R
C16 C 0.1414(8) 0.4011(5) 0.1887(4) 0.0326(14) Uani 1 1 d U
H16 H 0.1147 0.4516 0.1896 0.039 Uiso 1 1 calc R
N13 N 0.4705(6) 0.1049(3) 0.3062(3) 0.0226(10) Uani 1 1 d U
C19 C 0.0576(9) 0.2431(7) 0.0034(4) 0.048(2) Uani 1 1 d U
H19 H 0.0373 0.2055 -0.0359 0.058 Uiso 1 1 calc R
C18 C 0.1221(9) 0.2241(6) 0.0684(4) 0.0412(18) Uani 1 1 d U
H18 H 0.1490 0.1739 0.0705 0.049 Uiso 1 1 calc R
C21 C 0.3938(7) -0.0164(4) 0.4074(4) 0.0271(13) Uani 1 1 d U
H21 H 0.4493 -0.0327 0.3719 0.033 Uiso 1 1 calc R
N1 N 0.4720(6) 0.1636(3) 0.2557(3) 0.0244(10) Uani 1 1 d U
C22 C 0.4671(9) 0.3264(5) 0.1096(4) 0.0347(15) Uani 1 1 d U
H22 H 0.3931 0.3561 0.1067 0.042 Uiso 1 1 calc R
C23 C 0.5715(8) 0.2278(4) 0.1598(4) 0.0308(14) Uani 1 1 d U
C26 C 0.3850(6) 0.1186(4) 0.3545(3) 0.0238(12) Uani 1 1 d U
C25 C 0.3561(7) 0.0605(4) 0.4093(3) 0.0227(11) Uani 1 1 d U
C24 C 0.3476(7) -0.0677(4) 0.4586(4) 0.0283(13) Uani 1 1 d U
H24 H 0.3755 -0.1178 0.4594 0.034 Uiso 1 1 calc R
C28 C 0.2772(7) 0.4295(4) 0.4357(3) 0.0211(11) Uani 1 1 d U
C27 C 0.2363(7) 0.3855(4) 0.3633(4) 0.0236(12) Uani 1 1 d U
C29 C 0.3084(8) 0.5123(4) 0.4455(4) 0.0302(14) Uani 1 1 d U
H29 H 0.3032 0.5437 0.4065 0.036 Uiso 1 1 calc R
C30 C -0.2584(7) 0.0631(5) 0.7778(4) 0.0294(13) Uani 1 1 d U
H30 H -0.3047 0.0114 0.7671 0.035 Uiso 1 1 calc R
C32 C -0.1178(8) 0.2148(4) 0.8062(4) 0.0325(15) Uani 1 1 d U
H32 H -0.0707 0.2664 0.8161 0.039 Uiso 1 1 calc R
C31 C -0.2407(9) 0.1913(5) 0.8419(4) 0.0357(16) Uani 1 1 d U
H31 H -0.2730 0.2265 0.8749 0.043 Uiso 1 1 calc R
C33 C -0.3103(8) 0.1164(5) 0.8268(4) 0.0328(15) Uani 1 1 d U
H33 H -0.3926 0.1001 0.8488 0.039 Uiso 1 1 calc R
C34 C 0.6836(10) 0.2432(6) 0.1165(5) 0.0454(19) Uani 1 1 d U
H34 H 0.7579 0.2137 0.1199 0.054 Uiso 1 1 calc R
C37 C 0.2113(8) 0.1434(4) 0.8507(4) 0.0318(14) Uani 1 1 d U
H37 H 0.1336 0.1053 0.8354 0.038 Uiso 1 1 calc R
C35 C 0.4003(9) 0.1894(5) 0.9395(4) 0.0371(16) Uani 1 1 d U
H35 H 0.4509 0.1842 0.9832 0.044 Uiso 1 1 calc R
C36 C 0.2897(10) 0.1345(5) 0.9148(4) 0.0414(18) Uani 1 1 d U
H36 H 0.2653 0.0903 0.9408 0.050 Uiso 1 1 calc R
C38 C 0.4384(9) 0.2543(5) 0.8988(4) 0.0336(15) Uani 1 1 d U
H38 H 0.5141 0.2934 0.9146 0.040 Uiso 1 1 calc R
C39 C 0.0507(11) 0.3725(6) 0.0612(4) 0.048(2) Uani 1 1 d U
H39 H 0.0263 0.4234 0.0608 0.057 Uiso 1 1 calc R
C40 C 0.0244(13) 0.3193(7) -0.0010(5) 0.059(3) Uani 1 1 d U
H40 H -0.0144 0.3350 -0.0442 0.071 Uiso 1 1 calc R
C41 C 0.6845(11) 0.3014(7) 0.0690(5) 0.054(2) Uani 1 1 d U
H41 H 0.7581 0.3114 0.0393 0.065 Uiso 1 1 calc R
C42 C 0.3594(7) 0.2584(4) 0.8339(3) 0.0235(12) Uani 1 1 d U
C43 C 0.5702(8) 0.1686(4) 0.2124(4) 0.0300(13) Uani 1 1 d U
H43 H 0.6387 0.1351 0.2147 0.036 Uiso 1 1 calc R
C44 C 0.1145(9) 0.3465(5) 0.1234(4) 0.0372(16) Uani 1 1 d U
C45 C 0.3111(6) 0.3576(4) 0.6124(3) 0.0187(10) Uani 1 1 d U
C46 C 0.3998(8) 0.3226(4) 0.7861(4) 0.0289(13) Uani 1 1 d U
H46 H 0.4693 0.3655 0.8013 0.035 Uiso 1 1 calc R
Cl1 Cl 0.8785(2) 0.06605(12) 0.16725(11) 0.0406(4) Uani 1 1 d .
Cl2 Cl 0.7007(2) 0.25330(14) 0.40444(12) 0.0438(5) Uani 1 1 d .
Cl3 Cl 0.6211(2) 0.24656(13) 0.64909(11) 0.0403(4) Uani 1 1 d .
Cl4 Cl 0.3591(3) 0.0536(2) 0.08030(16) 0.0732(7) Uani 1 1 d .
Cl5 Cl 0.9937(4) 0.4300(3) 0.5832(3) 0.1082(14) Uani 1 1 d .
O1W O 0.3723(6) 0.0185(2) 0.7435(3) 0.0558(17) Uani 1 1 d G
H1WA H 0.3805 0.0158 0.7891 0.084 Uiso 1 1 d G
H1WB H 0.3766 -0.0270 0.7227 0.084 Uiso 1 1 d G
O2W O 0.5520(7) 0.4724(3) 0.2413(2) 0.071(3) Uani 1 1 d G
H2WA H 0.5298 0.4291 0.2411 0.107 Uiso 1 1 d G
H2WB H 0.5715 0.5106 0.2739 0.107 Uiso 1 1 d G
O3W O 0.8618(7) 0.3135(3) 0.2777(3) 0.074(2) Uani 1 1 d G
H3WA H 0.8405 0.3339 0.3176 0.111 Uiso 1 1 d G
H3WB H 0.8199 0.3333 0.2428 0.111 Uiso 1 1 d G
O5W O 0.6108(8) 0.4802(3) 0.90922(19) 0.097(4) Uani 1 1 d G
H5WA H 0.6348 0.5099 0.9479 0.145 Uiso 1 1 d G
H5WB H 0.5226 0.4775 0.8987 0.145 Uiso 1 1 d G
O6W O 0.7809(7) 0.4069(3) 0.8937(2) 0.095(4) Uani 1 1 d G
H6WA H 0.8314 0.4207 0.9276 0.142 Uiso 1 1 d G
H6WB H 0.8056 0.3906 0.8530 0.142 Uiso 1 1 d G

loop_
_atom_site_aniso_label
_atom_site_aniso_U_11
_atom_site_aniso_U_22
_atom_site_aniso_U_33
_atom_site_aniso_U_23
_atom_site_aniso_U_13
_atom_site_aniso_U_12
Dy01 0.02062(14) 0.01611(14) 0.01384(14) 0.00091(10) 0.00180(10) -0.00162(10)
Dy02 0.02225(15) 0.01990(14) 0.01559(14) 0.00152(10) 0.00281(10) -0.00267(10)
Dy03 0.02401(15) 0.02369(15) 0.01453(14) 0.00102(10) 0.00146(10) -0.00322(11)
O4 0.024(2) 0.0161(18) 0.0161(18) 0.0007(14) 0.0012(15) -0.0037(15)
O3 0.026(2) 0.0159(18) 0.0159(18) -0.0002(14) 0.0013(15) -0.0028(15)
O6 0.026(2) 0.031(2) 0.021(2) 0.0011(18) 0.0002(17) -0.0029(18)
O21 0.028(2) 0.032(2) 0.028(2) 0.0012(19) 0.0013(19) 0.0068(19)
O5 0.025(2) 0.0205(19) 0.0199(19) 0.0010(15) 0.0036(16) -0.0019(16)
N9 0.026(3) 0.023(2) 0.018(2) 0.0010(18) 0.0042(19) -0.0023(19)
O2 0.026(2) 0.045(3) 0.025(2) 0.006(2) 0.0016(18) 0.007(2)
O1 0.023(2) 0.030(2) 0.021(2) 0.0003(17) -0.0009(16) 0.0021(17)
O9 0.026(2) 0.025(2) 0.021(2) -0.0011(17) 0.0005(17) -0.0023(17)
O10 0.032(2) 0.026(2) 0.032(3) -0.0059(19) -0.002(2) 0.0000(19)
O11 0.029(2) 0.0205(19) 0.0166(18) 0.0012(15) 0.0000(16) -0.0020(16)
O16 0.027(2) 0.030(2) 0.025(2) -0.0007(18) -0.0014(18) -0.0034(18)
N3 0.034(3) 0.020(2) 0.015(2) 0.0019(18) 0.0024(19) -0.001(2)
N7 0.024(2) 0.016(2) 0.016(2) -0.0004(17) 0.0022(18) -0.0027(18)
N5 0.035(3) 0.024(2) 0.018(2) 0.0050(19) 0.001(2) -0.005(2)
N2 0.038(3) 0.031(3) 0.016(2) 0.001(2) -0.001(2) -0.003(2)
N6 0.031(3) 0.041(3) 0.023(2) 0.000(2) 0.003(2) -0.006(2)
N8 0.032(3) 0.037(3) 0.018(2) 0.006(2) 0.004(2) -0.004(2)
N4 0.024(2) 0.022(2) 0.015(2) 0.0011(17) 0.0029(19) -0.0023(19)
N10 0.033(3) 0.028(3) 0.019(2) -0.001(2) 0.001(2) 0.000(2)
O22 0.044(2) 0.0122(19) 0.020(2) -0.0041(16) -0.0047(18) 0.0024(17)
C3 0.022(3) 0.020(3) 0.015(2) 0.002(2) 0.002(2) 0.000(2)
N14 0.030(3) 0.017(2) 0.017(2) 0.0031(18) 0.0063(19) -0.004(2)
N11 0.025(3) 0.026(3) 0.018(2) 0.0035(19) 0.0046(19) -0.001(2)
N12 0.037(3) 0.025(3) 0.017(2) 0.001(2) -0.005(2) -0.003(2)
C6 0.018(3) 0.018(2) 0.019(3) -0.001(2) 0.003(2) -0.006(2)
O23 0.037(3) 0.025(2) 0.045(3) 0.004(2) 0.014(2) 0.005(2)
C10 0.030(3) 0.027(3) 0.025(3) -0.005(2) 0.010(3) -0.003(3)
C9 0.018(3) 0.024(3) 0.018(3) 0.004(2) 0.000(2) -0.003(2)
C13 0.021(3) 0.027(3) 0.021(3) 0.001(2) 0.005(2) -0.005(2)
C11 0.039(4) 0.019(3) 0.034(3) 0.000(2) 0.006(3) 0.001(3)
C12 0.027(3) 0.019(3) 0.025(3) 0.004(2) 0.003(2) -0.001(2)
C14 0.027(3) 0.023(3) 0.021(3) 0.006(2) 0.002(2) 0.000(2)
C15 0.049(5) 0.058(5) 0.026(4) 0.014(3) 0.008(3) -0.008(4)
C16 0.035(4) 0.041(4) 0.019(3) 0.007(3) -0.003(3) -0.005(3)
N13 0.030(3) 0.016(2) 0.020(2) 0.0008(18) 0.006(2) -0.0045(19)
C19 0.034(4) 0.081(6) 0.026(4) -0.013(4) -0.005(3) 0.003(4)
C18 0.043(4) 0.054(5) 0.022(3) -0.003(3) 0.001(3) -0.006(4)
C21 0.027(3) 0.025(3) 0.027(3) -0.002(2) 0.003(2) 0.001(2)
N1 0.027(2) 0.023(2) 0.020(2) 0.0021(19) 0.0007(19) -0.0057(19)
C22 0.043(4) 0.035(4) 0.021(3) 0.003(3) 0.000(3) -0.013(3)
C23 0.031(3) 0.035(4) 0.024(3) -0.002(3) 0.008(3) -0.005(3)
C26 0.019(3) 0.028(3) 0.022(3) 0.000(2) 0.004(2) -0.007(2)
C25 0.025(3) 0.024(3) 0.019(3) -0.003(2) 0.001(2) 0.005(2)
C24 0.028(3) 0.026(3) 0.031(3) -0.003(2) 0.005(3) 0.007(3)
C28 0.024(3) 0.022(3) 0.017(2) 0.000(2) 0.002(2) 0.001(2)
C27 0.027(3) 0.017(3) 0.026(3) 0.001(2) 0.001(2) 0.001(2)
C29 0.042(4) 0.020(3) 0.030(3) 0.001(2) 0.016(3) 0.002(3)
C30 0.029(3) 0.040(4) 0.021(3) 0.007(3) 0.006(2) 0.008(3)
C32 0.043(4) 0.031(3) 0.022(3) -0.004(3) 0.012(3) -0.002(3)
C31 0.040(4) 0.040(4) 0.026(3) -0.003(3) 0.012(3) -0.001(3)
C33 0.033(4) 0.034(4) 0.033(4) 0.009(3) 0.013(3) 0.003(3)
C34 0.044(4) 0.059(5) 0.033(4) 0.007(3) 0.016(3) -0.001(4)
C37 0.039(4) 0.030(3) 0.025(3) 0.009(3) 0.003(3) -0.004(3)
C35 0.044(4) 0.045(4) 0.022(3) 0.014(3) 0.000(3) 0.005(3)
C36 0.060(5) 0.038(4) 0.025(3) 0.015(3) 0.004(3) -0.003(3)
C38 0.041(4) 0.036(4) 0.021(3) 0.002(3) -0.002(3) -0.003(3)
C39 0.059(5) 0.064(5) 0.021(3) 0.008(3) -0.004(3) 0.010(4)
C40 0.073(7) 0.084(7) 0.020(4) 0.002(4) -0.005(4) 0.014(6)
C41 0.051(5) 0.078(7) 0.032(4) 0.016(4) 0.012(4) -0.008(4)
C42 0.032(3) 0.025(3) 0.014(3) 0.005(2) 0.005(2) 0.002(2)
C43 0.030(3) 0.035(4) 0.024(3) 0.003(3) 0.008(3) 0.000(3)
C44 0.041(4) 0.046(4) 0.021(3) 0.006(3) -0.001(3) -0.004(3)
C45 0.018(3) 0.020(3) 0.017(2) -0.002(2) 0.002(2) 0.002(2)
C46 0.031(3) 0.035(3) 0.019(3) 0.003(2) 0.005(2) -0.003(3)
Cl1 0.0382(10) 0.0378(10) 0.0409(10) -0.0073(8) 0.0054(8) -0.0073(8)
Cl2 0.0376(10) 0.0518(12) 0.0396(10) 0.0002(9) 0.0017(8) 0.0000(9)
Cl3 0.0308(9) 0.0535(11) 0.0353(9) -0.0024(8) 0.0029(7) 0.0038(8)
Cl4 0.0655(13) 0.085(2) 0.0635(16) 0.0023(14) -0.0017(11) -0.0032(13)
Cl5 0.0666(18) 0.101(3) 0.159(4) -0.001(3) -0.001(2) 0.0293(18)
O1W 0.056(4) 0.053(4) 0.063(4) 0.014(3) 0.025(3) 0.012(3)
O2W 0.121(7) 0.037(3) 0.044(4) 0.000(3) 0.018(4) -0.036(4)
O3W 0.083(6) 0.088(6) 0.061(5) 0.028(4) 0.029(4) 0.025(5)
O5W 0.148(9) 0.063(5) 0.052(5) 0.022(4) -0.032(5) -0.060(6)
O6W 0.149(9) 0.044(4) 0.071(5) 0.048(4) -0.050(5) -0.044(5)

loop_
_atom_type_symbol
_atom_type_description
_atom_type_scat_dispersion_real
_atom_type_scat_dispersion_imag
_atom_type_scat_source
C C 0.0033 0.0016 'International Tables Vol C Tables 4.2.6.8 and 6.1.1.4'
H H 0.0000 0.0000 'International Tables Vol C Tables 4.2.6.8 and 6.1.1.4'
N N 0.0061 0.0033 'International Tables Vol C Tables 4.2.6.8 and 6.1.1.4'
O O 0.0106 0.0060 'International Tables Vol C Tables 4.2.6.8 and 6.1.1.4'
Cl Cl 0.1484 0.1585 'International Tables Vol C Tables 4.2.6.8 and 6.1.1.4'
Dy Dy -0.1892 4.4098 'International Tables Vol C Tables 4.2.6.8 and 6.1.1.4'

loop_
_geom_angle_atom_site_label_1
_geom_angle_atom_site_label_2
_geom_angle_atom_site_label_3
_geom_angle
O9 Dy01 O1 70.30(16)
O9 Dy01 O3 80.30(15)
O1 Dy01 O3 83.97(15)
O9 Dy01 O22 145.38(16)
O1 Dy01 O22 144.29(15)
O3 Dy01 O22 98.75(15)
O9 Dy01 O11 84.19(15)
O1 Dy01 O11 81.55(16)
O3 Dy01 O11 161.62(16)
O22 Dy01 O11 99.62(15)
O9 Dy01 O4 130.89(15)
O1 Dy01 O4 74.38(15)
O3 Dy01 O4 62.86(14)
O22 Dy01 O4 75.41(15)
O11 Dy01 O4 123.05(14)
O9 Dy01 O5 75.50(15)
O1 Dy01 O5 132.02(15)
O3 Dy01 O5 122.32(14)
O22 Dy01 O5 76.11(15)
O11 Dy01 O5 62.17(15)
O4 Dy01 O5 151.52(15)
O9 Dy01 N4 132.78(17)
O1 Dy01 N4 72.55(17)
O3 Dy01 N4 123.42(15)
O22 Dy01 N4 76.55(16)
O11 Dy01 N4 62.27(15)
O4 Dy01 N4 61.46(15)
O5 Dy01 N4 111.25(15)
O9 Dy01 N7 72.80(16)
O1 Dy01 N7 132.87(16)
O3 Dy01 N7 61.61(15)
O22 Dy01 N7 76.43(15)
O11 Dy01 N7 122.61(15)
O4 Dy01 N7 111.35(15)
O5 Dy01 N7 61.41(15)
N4 Dy01 N7 152.98(17)
O4 Dy02 O23 84.99(17)
O4 Dy02 O2 85.38(16)
O23 Dy02 O2 72.1(2)
O4 Dy02 O21 83.54(17)
O23 Dy02 O21 142.74(19)
O2 Dy02 O21 141.53(18)
O4 Dy02 O3 63.59(14)
O23 Dy02 O3 133.01(18)
O2 Dy02 O3 71.38(17)
O21 Dy02 O3 70.68(16)
O4 Dy02 N9 124.97(16)
O23 Dy02 N9 135.92(18)
O2 Dy02 N9 78.51(19)
O21 Dy02 N9 78.09(18)
O3 Dy02 N9 61.39(16)
O4 Dy02 N3 63.47(16)
O23 Dy02 N3 67.99(19)
O2 Dy02 N3 130.55(19)
O21 Dy02 N3 75.16(18)
O3 Dy02 N3 118.85(16)
N9 Dy02 N3 150.71(18)
O4 Dy02 N10 154.53(17)
O23 Dy02 N10 76.22(18)
O2 Dy02 N10 72.67(18)
O21 Dy02 N10 121.73(19)
O3 Dy02 N10 118.64(16)
N9 Dy02 N10 63.89(18)
N3 Dy02 N10 122.39(18)
O4 Dy02 N2 124.86(17)
O23 Dy02 N2 87.7(2)
O2 Dy02 N2 142.51(19)
O21 Dy02 N2 70.57(19)
O3 Dy02 N2 138.62(18)
N9 Dy02 N2 96.73(18)
N3 Dy02 N2 63.18(18)
N10 Dy02 N2 71.98(19)
O10 Dy03 O5 86.08(17)
O10 Dy03 O16 144.21(18)
O5 Dy03 O16 82.56(16)
O10 Dy03 O6 71.15(18)
O5 Dy03 O6 86.50(16)
O16 Dy03 O6 141.20(17)
O10 Dy03 O11 131.59(17)
O5 Dy03 O11 63.75(15)
O16 Dy03 O11 71.64(16)
O6 Dy03 O11 70.13(16)
O10 Dy03 N5 135.47(18)
O5 Dy03 N5 126.40(17)
O16 Dy03 N5 76.53(18)
O6 Dy03 N5 80.53(18)
O11 Dy03 N5 62.90(17)
O10 Dy03 N1 69.55(18)
O5 Dy03 N1 62.88(17)
O16 Dy03 N1 75.07(17)
O6 Dy03 N1 130.98(17)
O11 Dy03 N1 119.38(17)
N5 Dy03 N1 148.35(18)
O10 Dy03 N8 88.81(19)
O5 Dy03 N8 124.12(18)
O16 Dy03 N8 70.33(18)
O6 Dy03 N8 142.75(17)
O11 Dy03 N8 139.18(17)
N5 Dy03 N8 94.0(2)
N1 Dy03 N8 63.31(19)
O10 Dy03 N6 76.52(19)
O5 Dy03 N6 157.20(17)
O16 Dy03 N6 120.10(18)
O6 Dy03 N6 74.09(17)
O11 Dy03 N6 118.25(18)
N5 Dy03 N6 62.8(2)
N1 Dy03 N6 122.17(19)
N8 Dy03 N6 70.78(19)
C45 O4 Dy02 118.1(4)
C45 O4 Dy01 124.0(4)
Dy02 O4 Dy01 117.93(17)
C3 O3 Dy01 128.3(4)
C3 O3 Dy02 112.3(4)
Dy01 O3 Dy02 114.50(16)
C26 O5 Dy03 118.6(4)
C26 O5 Dy01 124.8(4)
Dy03 O5 Dy01 116.64(19)
C13 N9 N14 117.9(5)
C13 N9 Dy02 123.6(4)
N14 N9 Dy02 118.5(4)
C27 O11 Dy03 113.0(4)
C27 O11 Dy01 126.7(4)
Dy03 O11 Dy01 115.72(18)
C46 N3 N11 117.2(6)
C46 N3 Dy02 124.8(5)
N11 N3 Dy02 117.6(4)
C6 N7 C25 118.8(5)
C6 N7 Dy01 121.4(4)
C25 N7 Dy01 119.6(4)
C16 N5 N12 117.0(6)
C16 N5 Dy03 125.5(5)
N12 N5 Dy03 117.4(4)
C37 N2 C42 116.7(6)
C37 N2 Dy02 123.7(5)
C42 N2 Dy02 118.4(4)
C44 N6 C18 117.6(7)
C44 N6 Dy03 116.9(5)
C18 N6 Dy03 125.3(6)
C22 N8 C23 116.9(6)
C22 N8 Dy03 125.3(5)
C23 N8 Dy03 117.1(4)
C28 N4 C9 116.9(5)
C28 N4 Dy01 121.6(4)
C9 N4 Dy01 121.4(4)
C32 N10 C14 118.2(6)
C32 N10 Dy02 124.1(5)
C14 N10 Dy02 117.2(4)
O3 C3 N14 126.1(6)
O3 C3 C6 116.1(5)
N14 C3 C6 117.7(5)
C3 N14 N9 107.7(5)
C45 N11 N3 108.7(5)
C27 N12 N5 109.2(5)
N7 C6 C12 123.2(6)
N7 C6 C3 111.8(5)
C12 C6 C3 124.9(6)
C11 C10 C9 118.8(6)
N4 C9 C10 122.8(6)
N4 C9 C45 112.6(5)
C10 C9 C45 124.4(6)
N9 C13 C14 117.3(6)
C29 C11 C10 119.3(6)
C6 C12 C24 118.7(6)
N10 C14 C30 122.5(6)
N10 C14 C13 117.5(6)
C30 C14 C13 120.0(6)
C41 C15 C22 119.4(8)
N5 C16 C44 117.0(7)
C26 N13 N1 109.2(5)
C40 C19 C18 118.3(8)
N6 C18 C19 123.6(9)
C24 C21 C25 119.6(6)
C43 N1 N13 117.4(6)
C43 N1 Dy03 124.2(5)
N13 N1 Dy03 118.3(4)
N8 C22 C15 123.7(9)
N8 C23 C34 121.3(7)
N8 C23 C43 117.3(6)
C34 C23 C43 121.4(8)
N13 C26 O5 125.4(6)
N13 C26 C25 118.9(6)
O5 C26 C25 115.7(5)
N7 C25 C21 120.4(6)
N7 C25 C26 113.5(5)
C21 C25 C26 125.7(6)
C21 C24 C12 119.2(6)
N4 C28 C29 123.9(6)
N4 C28 C27 112.7(5)
C29 C28 C27 123.3(6)
N12 C27 O11 126.1(6)
N12 C27 C28 117.6(6)
O11 C27 C28 116.2(6)
C11 C29 C28 118.2(7)
C14 C30 C33 117.4(7)
N10 C32 C31 123.2(7)
C33 C31 C32 118.4(7)
C31 C33 C30 120.3(7)
C41 C34 C23 120.2(9)
N2 C37 C36 122.2(7)
C36 C35 C38 119.1(7)
C35 C36 C37 120.6(7)
C42 C38 C35 117.8(7)
C44 C39 C40 118.0(9)
C19 C40 C39 118.5(8)
C15 C41 C34 118.5(8)
N2 C42 C38 123.6(6)
N2 C42 C46 115.9(6)
C38 C42 C46 120.4(6)
N1 C43 C23 117.9(7)
N6 C44 C39 123.9(8)
N6 C44 C16 117.5(7)
C39 C44 C16 118.5(8)
O4 C45 N11 125.0(6)
O4 C45 C9 115.9(5)
N11 C45 C9 119.1(5)
N3 C46 C42 117.1(6)

loop_
_geom_bond_atom_site_label_1
_geom_bond_atom_site_label_2
_geom_bond_distance
Dy01 O9 2.405(4)
Dy01 O1 2.409(5)
Dy01 O3 2.410(4)
Dy01 O22 2.419(5)
Dy01 O11 2.427(4)
Dy01 O4 2.453(4)
Dy01 O5 2.461(4)
Dy01 N4 2.574(5)
Dy01 N7 2.600(5)
Dy02 O4 2.338(4)
Dy02 O23 2.357(5)
Dy02 O2 2.382(5)
Dy02 O21 2.392(5)
Dy02 O3 2.471(4)
Dy02 N9 2.478(5)
Dy02 N3 2.480(6)
Dy02 N10 2.574(6)
Dy02 N2 2.583(6)
Dy03 O10 2.356(5)
Dy03 O5 2.360(4)
Dy03 O16 2.413(5)
Dy03 O6 2.414(5)
Dy03 O11 2.419(4)
Dy03 N5 2.451(6)
Dy03 N1 2.474(6)
Dy03 N8 2.602(6)
Dy03 N6 2.641(6)
O4 C45 1.304(7)
O3 C3 1.281(7)
O5 C26 1.301(8)
N9 C13 1.291(8)
N9 N14 1.384(7)
O11 C27 1.300(8)
N3 C46 1.270(9)
N3 N11 1.421(7)
N7 C6 1.342(8)
N7 C25 1.365(8)
N5 C16 1.286(9)
N5 N12 1.402(8)
N2 C37 1.350(9)
N2 C42 1.353(9)
N6 C44 1.319(11)
N6 C18 1.343(10)
N8 C22 1.336(9)
N8 C23 1.349(10)
N4 C28 1.341(8)
N4 C9 1.346(8)
N10 C32 1.323(9)
N10 C14 1.360(9)
C3 N14 1.332(7)
C3 C6 1.502(8)
N11 C45 1.315(8)
N12 C27 1.295(8)
C6 C12 1.376(9)
C10 C11 1.385(10)
C10 C9 1.394(9)
C9 C45 1.470(8)
C13 C14 1.449(9)
C11 C29 1.370(10)
C12 C24 1.386(9)
C14 C30 1.400(9)
C15 C41 1.350(15)
C15 C22 1.379(11)
C16 C44 1.465(11)
N13 C26 1.292(8)
N13 N1 1.412(7)
C19 C40 1.386(16)
C19 C18 1.393(12)
C21 C24 1.384(10)
C21 C25 1.407(9)
N1 C43 1.279(9)
C23 C34 1.394(10)
C23 C43 1.446(10)
C26 C25 1.474(9)
C28 C29 1.395(9)
C28 C27 1.495(9)
C30 C33 1.411(10)
C32 C31 1.414(10)
C31 C33 1.355(11)
C34 C41 1.365(13)
C37 C36 1.391(11)
C35 C36 1.342(12)
C35 C38 1.398(10)
C38 C42 1.388(9)
C39 C44 1.394(11)
C39 C40 1.407(13)
C42 C46 1.476(9)

loop_
_platon_squeeze_void_nr
_platon_squeeze_void_average_x
_platon_squeeze_void_average_y
_platon_squeeze_void_average_z
_platon_squeeze_void_volume
_platon_squeeze_void_count_electrons
_platon_squeeze_void_content
1 0.050 0.449 0.341 130 28 ' '
2 -0.051 0.551 0.659 130 28 ' '
3 0.359 0.899 0.490 10 1 ' '
4 0.641 0.100 0.510 10 1 ' '
